data_4333534
loop_
_publ_author_name
'Mark Franks'
'Anastasia Gadzhieva'
'Laura Ghandhi'
'David Murrell'
'Alexander J. Blake'
'E. Stephen Davies'
'William Lewis'
'Fabrizio Moro'
'Jonathan McMaster'
'Martin Schr\"oder'

_publ_contact_author_address
;
  School of Chemistry
  The University of Nottingham
  University Park
  Nottingham  NG7 2RD
  England UK
;
_publ_contact_author_email j.mcmaster@nottingham.ac.uk
_publ_contact_author_fax '0115 951 3563'
_publ_contact_author_name 'Dr Jonathan McMaster'
_publ_contact_author_phone '0115 951 3498'
_publ_section_title
;
 Five Coordinate M(II)-Diphenolate [M = Zn(II), Ni(II), and Cu(II)] Schiff
 Base Complexes Exhibiting Metal- and Ligand-Based Redox Chemistry
;
_journal_name_full 'Inorganic Chemistry'
_journal_page_first 660
_journal_page_last 670
_journal_paper_doi 10.1021/ic301731w
_journal_volume 52
_journal_year 2013
_chemical_formula_moiety 'C37 H57 N3 Ni O2, B F4'
_chemical_formula_sum 'C37 H57 B F4 N3 Ni O2'
_chemical_formula_weight 721.38
_chemical_name_systematic
; 
 ? 
;
_space_group_IT_number 14
_symmetry_cell_setting monoclinic
_symmetry_space_group_name_Hall '-P 2yn'
_symmetry_space_group_name_H-M 'P 1 21/n 1'
_atom_sites_solution_hydrogens geom
_atom_sites_solution_primary direct
_atom_sites_solution_secondary difmap
_audit_creation_method SHELXL-97
_cell_angle_alpha 90.00
_cell_angle_beta 114.466(3)
_cell_angle_gamma 90.00
_cell_formula_units_Z 4
_cell_length_a 18.7143(6)
_cell_length_b 10.7572(2)
_cell_length_c 19.8843(6)
_cell_measurement_reflns_used 6937
_cell_measurement_temperature 90(2)
_cell_measurement_theta_max 74.41
_cell_measurement_theta_min 4.11
_cell_volume 3643.54(19)
_computing_cell_refinement
;
CrysAlisPro, Oxford Diffraction Ltd.,
Version 1.171.34.36 (release 02-08-2010 CrysAlis171 .NET)
(compiled Nov  6 2009,16:24:50)
;
_computing_data_collection
;
CrysAlisPro, Oxford Diffraction Ltd.,
Version 1.171.34.36 (release 02-08-2010 CrysAlis171 .NET)
(compiled Nov  6 2009,16:24:50)
;
_computing_data_reduction
;
CrysAlisPro, Oxford Diffraction Ltd.,
Version 1.171.34.36 (release 02-08-2010 CrysAlis171 .NET)
(compiled Nov  6 2009,16:24:50)
;
_computing_molecular_graphics ' ? '
_computing_publication_material 'enCIFer(Allen et al.,2004);PLATON(Spek,2003)'
_computing_structure_refinement 'SHELXL97 (Sheldrick, 2008)'
_computing_structure_solution 'SHELXS-97 (Sheldrick, 2008)'
_diffrn_ambient_temperature 90(2)
_diffrn_detector_area_resol_mean 10.3613
_diffrn_measured_fraction_theta_full 0.992
_diffrn_measured_fraction_theta_max 0.955
_diffrn_measurement_device_type 'SuperNova, Single source at offset), Atlas'
_diffrn_measurement_method '\w scans'
_diffrn_radiation_monochromator mirror
_diffrn_radiation_source 'SuperNova (Cu) x-ray Source'
_diffrn_radiation_type CuK\a
_diffrn_radiation_wavelength 1.54184
_diffrn_reflns_av_R_equivalents 0.0326
_diffrn_reflns_av_sigmaI/netI 0.0376
_diffrn_reflns_limit_h_max 21
_diffrn_reflns_limit_h_min -23
_diffrn_reflns_limit_k_max 12
_diffrn_reflns_limit_k_min -13
_diffrn_reflns_limit_l_max 24
_diffrn_reflns_limit_l_min -22
_diffrn_reflns_number 13817
_diffrn_reflns_theta_full 67.50
_diffrn_reflns_theta_max 74.59
_diffrn_reflns_theta_min 4.24
_diffrn_standards_decay_% 0
_diffrn_standards_number 0
_exptl_absorpt_coefficient_mu 1.239
_exptl_absorpt_correction_T_max 0.941
_exptl_absorpt_correction_T_min 0.882
_exptl_absorpt_correction_type gaussian
_exptl_absorpt_process_details
;
CrysAlisPro, Oxford Diffraction Ltd., 
Version 1.171.34.36 (release 02-08-2010 CrysAlis171 .NET) 
(compiled Jan  5 2010,16:28:46) 
Analytical numeric absorption correction using a multifaceted crystal 
model based on expressions derived by R.C. Clark & J.S. Reid. 
(Clark, R. C. & Reid, J. S. (1995). Acta Cryst. A51, 887-897) 
;
_exptl_crystal_colour BLACK
_exptl_crystal_density_diffrn 1.315
_exptl_crystal_description BLOCK
_exptl_crystal_F_000 1540
_exptl_crystal_size_max 0.1612
_exptl_crystal_size_mid 0.1070
_exptl_crystal_size_min 0.0717
_refine_diff_density_max 1.26
_refine_diff_density_min -0.73
_refine_diff_density_rms 0.07
_refine_ls_extinction_method none
_refine_ls_goodness_of_fit_ref 1.022
_refine_ls_hydrogen_treatment constr
_refine_ls_matrix_type full
_refine_ls_number_parameters 512
_refine_ls_number_reflns 7137
_refine_ls_number_restraints 50
_refine_ls_restrained_S_all 1.022
_refine_ls_R_factor_all 0.0598
_refine_ls_R_factor_gt 0.0509
_refine_ls_shift/su_max 0.001
_refine_ls_shift/su_mean 0.000
_refine_ls_structure_factor_coef Fsqd
_refine_ls_weighting_details 'calc w=1/[\s^2^(Fo^2^)+(0.0689P)^2^+3.7501P] where P=(Fo^2^+2Fc^2^)/3'
_refine_ls_weighting_scheme calc
_refine_ls_wR_factor_gt 0.1291
_refine_ls_wR_factor_ref 0.1372
_reflns_number_gt 6123
_reflns_number_total 7137
_reflns_threshold_expression I>2\s(I)
_cod_data_source_file ic301731w_si_002_4.cif
_cod_data_source_block nimflq
_cod_original_cell_volume 3643.53(17)
_cod_original_sg_symbol_H-M 'P 21/n'
_cod_database_code 4333534
_nottingham_internal_coll_name NIMFLQ
_nottingham_internal_coll_number 9950
_nottingham_internal_coll_client MF/JM
_nottingham_internal_coll_type custom
_nottingham_internal_coll_frame_time '11 and 44s'
_nottingham_internal_coll_frame_width '1 degree'
_nottingham_internal_coll_frame_method '\w scans'
_nottingham_internal_coll_user wl
_nottingham_internal_coll_date 5/1/2011
_nottingham_internal_process_user wl
_nottingham_internal_process_date 05/01/2011
_nottingham_internal_solution_user mf
_nottingham_internal_solution_date 05/01/2011
_nottingham_internal_refinement_user mf
_nottingham_internal_refinement_date 05/01/2011
_nottingham_internal_validation_user wl
_nottingham_internal_validation_date 1/3/2011
_nottingham_internal_archive_date 1/3/2011

loop_
_symmetry_equiv_pos_as_xyz
'x, y, z'
'-x+1/2, y+1/2, -z+1/2'
'-x, -y, -z'
'x-1/2, -y-1/2, z-1/2'

loop_
_atom_site_label
_atom_site_type_symbol
_atom_site_fract_x
_atom_site_fract_y
_atom_site_fract_z
_atom_site_U_iso_or_equiv
_atom_site_adp_type
_atom_site_occupancy
_atom_site_symmetry_multiplicity
_atom_site_calc_flag
_atom_site_refinement_flags
_atom_site_disorder_assembly
_atom_site_disorder_group
Ni1 Ni 0.51012(2) 0.62406(3) 0.17751(2) 0.01963(12) Uani 1 1 d . A .
O1 O 0.45695(9) 0.47734(14) 0.12439(9) 0.0232(3) Uani 1 1 d . . .
O2 O 0.47268(9) 0.68657(16) 0.24500(8) 0.0244(3) Uani 1 1 d . . .
N1 N 0.43606(11) 0.73199(16) 0.10846(10) 0.0203(4) Uani 1 1 d . . .
N2 N 0.58764(11) 0.52457(17) 0.24978(11) 0.0222(4) Uani 1 1 d . . .
N3 N 0.58452(12) 0.66664(19) 0.12908(11) 0.0257(4) Uani 1 1 d . . .
C1 C 0.37115(13) 0.6996(2) 0.05491(12) 0.0194(4) Uani 1 1 d . . .
H1 H 0.3409 0.7640 0.0231 0.023 Uiso 1 1 calc R . .
C2 C 0.60978(13) 0.5386(2) 0.32025(12) 0.0211(4) Uani 1 1 d . . .
H2 H 0.6551 0.4934 0.3512 0.025 Uiso 1 1 calc R . .
C3 C 0.46240(14) 0.8617(2) 0.11554(13) 0.0238(5) Uani 1 1 d . A .
H3B H 0.4854 0.8860 0.1683 0.029 Uiso 1 1 calc R . .
H3A H 0.4169 0.9165 0.0888 0.029 Uiso 1 1 calc R . .
C4 C 0.62504(15) 0.4244(2) 0.22494(14) 0.0274(5) Uani 1 1 d . A .
H4A H 0.5858 0.3583 0.2014 0.033 Uiso 1 1 calc R . .
H4B H 0.6680 0.3877 0.2687 0.033 Uiso 1 1 calc R . .
C5 C 0.33992(12) 0.57589(19) 0.03848(12) 0.0183(4) Uani 1 1 d . . .
C6 C 0.26460(13) 0.5633(2) -0.01954(12) 0.0190(4) Uani 1 1 d . . .
H6 H 0.2388 0.6345 -0.0472 0.023 Uiso 1 1 calc R . .
C7 C 0.22769(13) 0.4492(2) -0.03685(12) 0.0192(4) Uani 1 1 d . . .
C8 C 0.26679(13) 0.34906(19) 0.01013(12) 0.0191(4) Uani 1 1 d . . .
H8 H 0.2404 0.2713 0.0014 0.023 Uiso 1 1 calc R . .
C9 C 0.34069(13) 0.35566(19) 0.06793(12) 0.0182(4) Uani 1 1 d . . .
C10 C 0.38211(13) 0.47147(19) 0.07910(11) 0.0183(4) Uani 1 1 d . . .
C11 C 0.57403(13) 0.6142(2) 0.35706(12) 0.0200(4) Uani 1 1 d . . .
C12 C 0.50283(12) 0.6766(2) 0.31728(11) 0.0195(4) Uani 1 1 d . . .
C13 C 0.46317(12) 0.7334(2) 0.35713(12) 0.0187(4) Uani 1 1 d . . .
C14 C 0.50110(12) 0.73249(19) 0.43340(11) 0.0187(4) Uani 1 1 d . . .
H14 H 0.4760 0.7730 0.4602 0.022 Uiso 1 1 calc R . .
C15 C 0.57460(13) 0.6756(2) 0.47438(12) 0.0202(4) Uani 1 1 d . . .
C16 C 0.60941(13) 0.6147(2) 0.43487(12) 0.0210(4) Uani 1 1 d . . .
H16 H 0.6578 0.5726 0.4603 0.025 Uiso 1 1 calc R . .
C17 C 0.14720(13) 0.4311(2) -0.10128(12) 0.0209(4) Uani 1 1 d . . .
C18 C 0.12172(16) 0.5464(3) -0.15141(16) 0.0400(7) Uani 1 1 d . . .
H18A H 0.0713 0.5299 -0.1931 0.060 Uiso 1 1 calc R . .
H18C H 0.1614 0.5654 -0.1701 0.060 Uiso 1 1 calc R . .
H18B H 0.1162 0.6174 -0.1230 0.060 Uiso 1 1 calc R . .
C19 C 0.08539(15) 0.4075(3) -0.07183(15) 0.0398(7) Uani 1 1 d . . .
H19B H 0.0344 0.3934 -0.1133 0.060 Uiso 1 1 calc R . .
H19C H 0.0819 0.4799 -0.0434 0.060 Uiso 1 1 calc R . .
H19A H 0.1000 0.3340 -0.0398 0.060 Uiso 1 1 calc R . .
C20 C 0.14966(18) 0.3213(3) -0.14868(17) 0.0475(8) Uani 1 1 d . . .
H20A H 0.1621 0.2453 -0.1189 0.071 Uiso 1 1 calc R . .
H20C H 0.1900 0.3359 -0.1672 0.071 Uiso 1 1 calc R . .
H20B H 0.0984 0.3121 -0.1905 0.071 Uiso 1 1 calc R . .
C21 C 0.37810(13) 0.2448(2) 0.11980(12) 0.0209(4) Uani 1 1 d . . .
C22 C 0.32039(14) 0.1365(2) 0.10430(13) 0.0241(5) Uani 1 1 d . . .
H22A H 0.2733 0.1649 0.1097 0.036 Uiso 1 1 calc R . .
H22C H 0.3451 0.0692 0.1395 0.036 Uiso 1 1 calc R . .
H22B H 0.3058 0.1062 0.0538 0.036 Uiso 1 1 calc R . .
C23 C 0.45056(14) 0.1963(2) 0.11039(14) 0.0250(5) Uani 1 1 d . . .
H23B H 0.4782 0.1357 0.1494 0.038 Uiso 1 1 calc R . .
H23C H 0.4857 0.2659 0.1138 0.038 Uiso 1 1 calc R . .
H23A H 0.4340 0.1563 0.0620 0.038 Uiso 1 1 calc R . .
C24 C 0.40149(15) 0.2858(2) 0.20046(13) 0.0268(5) Uani 1 1 d . . .
H24A H 0.3550 0.3168 0.2061 0.040 Uiso 1 1 calc R . .
H24C H 0.4409 0.3519 0.2131 0.040 Uiso 1 1 calc R . .
H24B H 0.4234 0.2147 0.2335 0.040 Uiso 1 1 calc R . .
C25 C 0.60973(14) 0.6811(2) 0.55905(12) 0.0234(5) Uani 1 1 d . . .
C26 C 0.62325(15) 0.8178(2) 0.58415(13) 0.0273(5) Uani 1 1 d . . .
H26B H 0.6621 0.8550 0.5690 0.041 Uiso 1 1 calc R . .
H26C H 0.6426 0.8219 0.6381 0.041 Uiso 1 1 calc R . .
H26A H 0.5737 0.8636 0.5614 0.041 Uiso 1 1 calc R . .
C27 C 0.55292(15) 0.6204(2) 0.58754(13) 0.0280(5) Uani 1 1 d . . .
H27B H 0.5023 0.6637 0.5664 0.042 Uiso 1 1 calc R . .
H27C H 0.5750 0.6263 0.6415 0.042 Uiso 1 1 calc R . .
H27A H 0.5453 0.5328 0.5727 0.042 Uiso 1 1 calc R . .
C28 C 0.68777(16) 0.6123(3) 0.59365(13) 0.0324(6) Uani 1 1 d . . .
H28A H 0.6803 0.5256 0.5770 0.049 Uiso 1 1 calc R . .
H28C H 0.7073 0.6148 0.6476 0.049 Uiso 1 1 calc R . .
H28B H 0.7259 0.6521 0.5786 0.049 Uiso 1 1 calc R . .
C29 C 0.38122(12) 0.7902(2) 0.31627(11) 0.0204(4) Uani 1 1 d . . .
C30 C 0.38365(14) 0.8999(2) 0.26758(13) 0.0269(5) Uani 1 1 d . . .
H30A H 0.3971 0.8693 0.2278 0.040 Uiso 1 1 calc R . .
H30C H 0.4233 0.9600 0.2977 0.040 Uiso 1 1 calc R . .
H30B H 0.3321 0.9404 0.2462 0.040 Uiso 1 1 calc R . .
C31 C 0.32405(13) 0.6892(2) 0.26902(13) 0.0268(5) Uani 1 1 d . . .
H31B H 0.3403 0.6609 0.2306 0.040 Uiso 1 1 calc R . .
H31C H 0.2709 0.7237 0.2458 0.040 Uiso 1 1 calc R . .
H31A H 0.3246 0.6189 0.3006 0.040 Uiso 1 1 calc R . .
C32 C 0.34910(13) 0.8408(2) 0.37032(13) 0.0256(5) Uani 1 1 d . . .
H32B H 0.2963 0.8745 0.3426 0.038 Uiso 1 1 calc R . .
H32C H 0.3837 0.9068 0.4004 0.038 Uiso 1 1 calc R . .
H32A H 0.3467 0.7735 0.4025 0.038 Uiso 1 1 calc R . .
C33 C 0.52341(19) 0.8777(2) 0.0839(2) 0.0422(7) Uani 1 1 d . . .
H33A H 0.5689 0.9237 0.1201 0.051 Uiso 0.496(5) 1 calc PR A 1
H33B H 0.5005 0.9285 0.0384 0.051 Uiso 0.496(5) 1 calc PR A 1
H33C H 0.5368 0.9649 0.0847 0.051 Uiso 0.504(5) 1 d PR A 2
H33D H 0.5024 0.8492 0.0331 0.051 Uiso 0.504(5) 1 d PR A 2
C34 C 0.6578(2) 0.4659(3) 0.17170(18) 0.0473(8) Uani 1 1 d . . .
H34A H 0.7117 0.4958 0.2018 0.057 Uiso 0.496(5) 1 calc PR A 1
H34B H 0.6631 0.3904 0.1458 0.057 Uiso 0.496(5) 1 calc PR A 1
H34C H 0.7114 0.4358 0.1901 0.057 Uiso 0.504(5) 1 d PR A 2
H34D H 0.6286 0.4253 0.1247 0.057 Uiso 0.504(5) 1 d PR A 2
C35 C 0.5528(3) 0.7511(5) 0.0653(3) 0.0287(12) Uani 0.496(5) 1 d P A 1
H35A H 0.5086 0.7097 0.0248 0.034 Uiso 0.496(5) 1 calc PR A 1
H35B H 0.5941 0.7681 0.0475 0.034 Uiso 0.496(5) 1 calc PR A 1
C35A C 0.6003(3) 0.7967(4) 0.1333(3) 0.0270(12) Uani 0.504(5) 1 d P A 2
H35C H 0.6422 0.8129 0.1162 0.032 Uiso 0.504(5) 1 calc PR A 2
H35D H 0.6199 0.8237 0.1855 0.032 Uiso 0.504(5) 1 calc PR A 2
C36 C 0.6203(3) 0.5606(5) 0.1144(3) 0.0287(12) Uani 0.496(5) 1 d P A 1
H36A H 0.6607 0.5906 0.0982 0.034 Uiso 0.496(5) 1 calc PR A 1
H36B H 0.5797 0.5177 0.0715 0.034 Uiso 0.496(5) 1 calc PR A 1
C36A C 0.6587(3) 0.5920(5) 0.1576(3) 0.0251(11) Uani 0.504(5) 1 d P A 2
H36C H 0.6824 0.6015 0.1217 0.030 Uiso 0.504(5) 1 calc PR A 2
H36D H 0.6950 0.6317 0.2041 0.030 Uiso 0.504(5) 1 calc PR A 2
C37A C 0.5422(3) 0.6262(4) 0.0448(2) 0.0250(11) Uani 0.504(5) 1 d P A 2
H37D H 0.5331 0.5362 0.0418 0.038 Uiso 0.504(5) 1 calc PR A 2
H37E H 0.5755 0.6478 0.0194 0.038 Uiso 0.504(5) 1 calc PR A 2
H37F H 0.4918 0.6696 0.0213 0.038 Uiso 0.504(5) 1 calc PR A 2
C37 C 0.6497(3) 0.7488(5) 0.1921(3) 0.0275(12) Uani 0.496(5) 1 d P A 1
H37A H 0.6251 0.8230 0.2016 0.041 Uiso 0.496(5) 1 calc PR A 1
H37B H 0.6902 0.7738 0.1755 0.041 Uiso 0.496(5) 1 calc PR A 1
H37C H 0.6738 0.6997 0.2375 0.041 Uiso 0.496(5) 1 calc PR A 1
B1 B 0.68697(19) 0.1139(3) 0.11599(19) 0.0376(7) Uani 1 1 d U . .
F1 F 0.7478(4) 0.2009(4) 0.1389(4) 0.0497(14) Uani 0.867(7) 1 d PU B 1
F2 F 0.69259(17) 0.0426(3) 0.06085(18) 0.0659(9) Uani 0.867(7) 1 d PU B 1
F3 F 0.61678(13) 0.1790(3) 0.08718(16) 0.0457(7) Uani 0.867(7) 1 d PU B 1
F4 F 0.6925(2) 0.0418(4) 0.17491(17) 0.0683(11) Uani 0.867(7) 1 d PU B 1
F1A F 0.749(2) 0.174(3) 0.123(2) 0.034(5) Uani 0.133(7) 1 d PU B 2
F2A F 0.7064(11) -0.0143(19) 0.1004(16) 0.071(5) Uani 0.133(7) 1 d PU B 2
F3A F 0.6146(10) 0.122(3) 0.0563(11) 0.066(5) Uani 0.133(7) 1 d PU B 2
F4A F 0.6689(11) 0.099(2) 0.1731(9) 0.047(4) Uani 0.133(7) 1 d PU B 2

loop_
_atom_site_aniso_label
_atom_site_aniso_U_11
_atom_site_aniso_U_22
_atom_site_aniso_U_33
_atom_site_aniso_U_23
_atom_site_aniso_U_13
_atom_site_aniso_U_12
Ni1 0.0249(2) 0.0144(2) 0.0205(2) 0.00191(13) 0.01035(15) 0.00018(14)
O1 0.0239(8) 0.0130(7) 0.0289(8) -0.0003(6) 0.0073(6) -0.0017(6)
O2 0.0244(8) 0.0322(9) 0.0171(7) 0.0010(6) 0.0090(6) 0.0051(7)
N1 0.0274(9) 0.0126(8) 0.0237(9) 0.0020(7) 0.0136(8) 0.0002(7)
N2 0.0262(9) 0.0164(9) 0.0268(9) 0.0025(7) 0.0137(8) 0.0023(7)
N3 0.0281(10) 0.0255(10) 0.0288(10) 0.0098(8) 0.0172(8) 0.0034(8)
C1 0.0244(10) 0.0140(10) 0.0242(10) 0.0029(8) 0.0143(8) 0.0022(8)
C2 0.0219(10) 0.0176(10) 0.0236(10) 0.0054(8) 0.0092(8) 0.0010(8)
C3 0.0300(12) 0.0131(10) 0.0287(11) 0.0016(8) 0.0126(9) -0.0019(8)
C4 0.0339(13) 0.0180(11) 0.0341(12) -0.0008(9) 0.0177(10) 0.0027(9)
C5 0.0214(10) 0.0140(10) 0.0242(10) 0.0011(8) 0.0143(8) 0.0005(8)
C6 0.0227(10) 0.0160(10) 0.0227(10) 0.0030(8) 0.0139(8) 0.0038(8)
C7 0.0230(10) 0.0185(10) 0.0207(10) -0.0004(8) 0.0134(8) 0.0005(8)
C8 0.0263(11) 0.0136(9) 0.0219(10) -0.0024(8) 0.0144(9) -0.0026(8)
C9 0.0251(10) 0.0138(10) 0.0195(10) 0.0007(8) 0.0129(8) 0.0003(8)
C10 0.0241(10) 0.0145(10) 0.0199(10) -0.0003(8) 0.0127(8) 0.0006(8)
C11 0.0212(10) 0.0178(10) 0.0222(10) 0.0022(8) 0.0103(8) -0.0002(8)
C12 0.0204(10) 0.0210(10) 0.0177(10) 0.0019(8) 0.0085(8) -0.0011(8)
C13 0.0184(10) 0.0179(10) 0.0201(10) 0.0034(8) 0.0081(8) -0.0001(8)
C14 0.0205(10) 0.0169(10) 0.0193(10) 0.0015(8) 0.0086(8) -0.0007(8)
C15 0.0216(10) 0.0179(10) 0.0193(10) 0.0032(8) 0.0069(8) -0.0010(8)
C16 0.0193(10) 0.0185(10) 0.0224(10) 0.0034(8) 0.0060(8) 0.0010(8)
C17 0.0222(10) 0.0203(10) 0.0212(10) -0.0003(8) 0.0100(8) 0.0010(8)
C18 0.0306(13) 0.0396(15) 0.0395(14) 0.0150(12) 0.0043(11) -0.0031(11)
C19 0.0257(12) 0.0646(19) 0.0279(12) 0.0007(13) 0.0098(10) -0.0100(12)
C20 0.0423(16) 0.0459(17) 0.0369(15) -0.0176(13) -0.0010(12) 0.0131(13)
C21 0.0250(11) 0.0140(10) 0.0245(11) 0.0029(8) 0.0110(9) -0.0011(8)
C22 0.0281(11) 0.0164(10) 0.0296(11) 0.0043(9) 0.0137(9) -0.0018(9)
C23 0.0284(11) 0.0145(10) 0.0343(12) 0.0038(9) 0.0151(10) 0.0019(9)
C24 0.0349(12) 0.0225(11) 0.0223(11) 0.0043(9) 0.0111(9) 0.0012(9)
C25 0.0264(11) 0.0216(11) 0.0165(10) 0.0011(8) 0.0032(8) 0.0017(9)
C26 0.0302(12) 0.0241(12) 0.0221(11) -0.0033(9) 0.0052(9) -0.0003(9)
C27 0.0377(13) 0.0260(12) 0.0185(10) 0.0017(9) 0.0100(9) -0.0003(10)
C28 0.0355(13) 0.0337(13) 0.0195(11) -0.0006(10) 0.0030(10) 0.0099(11)
C29 0.0189(10) 0.0245(11) 0.0173(9) 0.0039(8) 0.0071(8) 0.0029(8)
C30 0.0240(11) 0.0305(12) 0.0261(11) 0.0111(10) 0.0102(9) 0.0065(9)
C31 0.0211(11) 0.0332(13) 0.0231(11) 0.0014(9) 0.0062(9) -0.0001(9)
C32 0.0216(11) 0.0322(12) 0.0237(11) 0.0048(9) 0.0100(9) 0.0057(9)
C33 0.0499(17) 0.0194(12) 0.075(2) 0.0145(13) 0.0433(16) 0.0044(11)
C34 0.068(2) 0.0457(17) 0.0483(17) 0.0219(14) 0.0436(16) 0.0341(16)
C35 0.039(3) 0.027(2) 0.020(2) 0.0062(19) 0.012(2) 0.000(2)
C35A 0.026(2) 0.018(2) 0.042(3) 0.0026(19) 0.020(2) -0.0069(18)
C36 0.034(3) 0.030(3) 0.028(3) 0.000(2) 0.019(3) 0.003(2)
C36A 0.018(2) 0.031(3) 0.027(3) 0.005(2) 0.011(2) 0.0040(19)
C37A 0.031(2) 0.026(2) 0.022(2) 0.0015(18) 0.0161(19) 0.0021(19)
C37 0.027(2) 0.028(2) 0.025(2) -0.0004(19) 0.0088(19) -0.0063(19)
B1 0.0336(15) 0.0326(16) 0.0434(17) 0.0075(13) 0.0127(13) -0.0025(12)
F1 0.0303(12) 0.0239(18) 0.094(4) 0.0099(15) 0.0250(19) -0.0003(14)
F2 0.0698(17) 0.0522(17) 0.0723(18) -0.0087(14) 0.0261(14) 0.0170(13)
F3 0.0258(10) 0.0534(14) 0.0584(15) 0.0011(12) 0.0179(10) 0.0013(9)
F4 0.065(2) 0.062(2) 0.0517(14) 0.0257(15) -0.0029(14) -0.0327(16)
F1A 0.028(6) 0.025(9) 0.054(11) 0.021(9) 0.021(7) 0.009(7)
F2A 0.054(8) 0.045(7) 0.128(14) -0.023(9) 0.052(9) -0.024(6)
F3A 0.049(6) 0.090(10) 0.043(7) 0.034(8) 0.002(6) -0.025(7)
F4A 0.040(8) 0.070(11) 0.027(6) 0.027(7) 0.010(5) -0.004(7)

loop_
_atom_type_symbol
_atom_type_description
_atom_type_scat_dispersion_real
_atom_type_scat_dispersion_imag
_atom_type_scat_source
C C 0.0181 0.0091 'International Tables Vol C Tables 4.2.6.8 and 6.1.1.4'
Ni Ni -3.0029 0.5091 'International Tables Vol C Tables 4.2.6.8 and 6.1.1.4'
O O 0.0492 0.0322 'International Tables Vol C Tables 4.2.6.8 and 6.1.1.4'
N N 0.0311 0.0180 'International Tables Vol C Tables 4.2.6.8 and 6.1.1.4'
F F 0.0727 0.0534 'International Tables Vol C Tables 4.2.6.8 and 6.1.1.4'
B B 0.0090 0.0039 'International Tables Vol C Tables 4.2.6.8 and 6.1.1.4'
H H 0.0000 0.0000 'International Tables Vol C Tables 4.2.6.8 and 6.1.1.4'

loop_
_geom_angle_atom_site_label_1
_geom_angle_atom_site_label_2
_geom_angle_atom_site_label_3
_geom_angle
O2 Ni1 N1 85.46(7)
O2 Ni1 N2 93.17(8)
N1 Ni1 N2 176.54(8)
O2 Ni1 O1 115.07(7)
N1 Ni1 O1 92.75(7)
N2 Ni1 O1 90.72(7)
O2 Ni1 N3 141.68(8)
N1 Ni1 N3 87.58(8)
N2 Ni1 N3 91.55(8)
O1 Ni1 N3 102.86(8)
C10 O1 Ni1 125.10(13)
C12 O2 Ni1 129.42(14)
C1 N1 C3 120.07(19)
C1 N1 Ni1 126.20(15)
C3 N1 Ni1 113.45(14)
C2 N2 C4 117.60(19)
C2 N2 Ni1 123.81(16)
C4 N2 Ni1 118.60(15)
C36 N3 C35A 134.4(3)
C36 N3 C35 112.1(3)
C35A N3 C35 56.2(3)
C35A N3 C36A 111.5(3)
C35 N3 C36A 129.6(3)
C36 N3 C37A 68.5(3)
C35A N3 C37A 109.4(3)
C35 N3 C37A 54.1(3)
C36A N3 C37A 103.4(3)
C36 N3 C37 109.5(3)
C35A N3 C37 48.8(3)
C35 N3 C37 103.7(3)
C36A N3 C37 73.3(3)
C37A N3 C37 149.3(3)
C36 N3 Ni1 112.9(2)
C35A N3 Ni1 110.9(2)
C35 N3 Ni1 115.7(2)
C36A N3 Ni1 114.0(2)
C37A N3 Ni1 107.2(2)
C37 N3 Ni1 101.7(2)
N1 C1 C5 126.5(2)
N1 C1 H1 116.8
C5 C1 H1 116.8
N2 C2 C11 127.7(2)
N2 C2 H2 116.2
C11 C2 H2 116.2
N1 C3 C33 110.34(19)
N1 C3 H3B 109.6
C33 C3 H3B 109.6
N1 C3 H3A 109.6
C33 C3 H3A 109.6
H3B C3 H3A 108.1
N2 C4 C34 114.1(2)
N2 C4 H4A 108.7
C34 C4 H4A 108.7
N2 C4 H4B 108.7
C34 C4 H4B 108.7
H4A C4 H4B 107.6
C6 C5 C10 121.46(19)
C6 C5 C1 116.75(19)
C10 C5 C1 121.8(2)
C7 C6 C5 121.1(2)
C7 C6 H6 119.4
C5 C6 H6 119.4
C6 C7 C8 116.3(2)
C6 C7 C17 122.57(19)
C8 C7 C17 121.05(19)
C9 C8 C7 125.03(19)
C9 C8 H8 117.5
C7 C8 H8 117.5
C8 C9 C10 117.53(19)
C8 C9 C21 122.38(19)
C10 C9 C21 120.09(19)
O1 C10 C5 122.39(19)
O1 C10 C9 120.08(19)
C5 C10 C9 117.52(19)
C12 C11 C16 121.4(2)
C12 C11 C2 121.2(2)
C16 C11 C2 117.2(2)
O2 C12 C11 122.2(2)
O2 C12 C13 119.07(19)
C11 C12 C13 118.75(19)
C14 C13 C12 117.17(19)
C14 C13 C29 122.02(19)
C12 C13 C29 120.79(18)
C13 C14 C15 124.7(2)
C13 C14 H14 117.6
C15 C14 H14 117.6
C16 C15 C14 117.01(19)
C16 C15 C25 123.8(2)
C14 C15 C25 119.2(2)
C15 C16 C11 120.7(2)
C15 C16 H16 119.6
C11 C16 H16 119.6
C19 C17 C20 109.4(2)
C19 C17 C7 109.91(18)
C20 C17 C7 110.15(19)
C19 C17 C18 107.7(2)
C20 C17 C18 107.8(2)
C7 C17 C18 111.89(19)
C17 C18 H18A 109.5
C17 C18 H18C 109.5
H18A C18 H18C 109.5
C17 C18 H18B 109.5
H18A C18 H18B 109.5
H18C C18 H18B 109.5
C17 C19 H19B 109.5
C17 C19 H19C 109.5
H19B C19 H19C 109.5
C17 C19 H19A 109.5
H19B C19 H19A 109.5
H19C C19 H19A 109.5
C17 C20 H20A 109.5
C17 C20 H20C 109.5
H20A C20 H20C 109.5
C17 C20 H20B 109.5
H20A C20 H20B 109.5
H20C C20 H20B 109.5
C22 C21 C23 107.59(18)
C22 C21 C24 107.46(18)
C23 C21 C24 109.85(19)
C22 C21 C9 111.52(18)
C23 C21 C9 111.13(18)
C24 C21 C9 109.21(18)
C21 C22 H22A 109.5
C21 C22 H22C 109.5
H22A C22 H22C 109.5
C21 C22 H22B 109.5
H22A C22 H22B 109.5
H22C C22 H22B 109.5
C21 C23 H23B 109.5
C21 C23 H23C 109.5
H23B C23 H23C 109.5
C21 C23 H23A 109.5
H23B C23 H23A 109.5
H23C C23 H23A 109.5
C21 C24 H24A 109.5
C21 C24 H24C 109.5
H24A C24 H24C 109.5
C21 C24 H24B 109.5
H24A C24 H24B 109.5
H24C C24 H24B 109.5
C28 C25 C15 111.82(19)
C28 C25 C26 108.63(19)
C15 C25 C26 109.31(18)
C28 C25 C27 107.8(2)
C15 C25 C27 109.86(18)
C26 C25 C27 109.3(2)
C25 C26 H26B 109.5
C25 C26 H26C 109.5
H26B C26 H26C 109.5
C25 C26 H26A 109.5
H26B C26 H26A 109.5
H26C C26 H26A 109.5
C25 C27 H27B 109.5
C25 C27 H27C 109.5
H27B C27 H27C 109.5
C25 C27 H27A 109.5
H27B C27 H27A 109.5
H27C C27 H27A 109.5
C25 C28 H28A 109.5
C25 C28 H28C 109.5
H28A C28 H28C 109.5
C25 C28 H28B 109.5
H28A C28 H28B 109.5
H28C C28 H28B 109.5
C32 C29 C13 111.50(17)
C32 C29 C30 106.94(19)
C13 C29 C30 110.79(18)
C32 C29 C31 107.64(18)
C13 C29 C31 109.35(18)
C30 C29 C31 110.55(18)
C29 C30 H30A 109.5
C29 C30 H30C 109.5
H30A C30 H30C 109.5
C29 C30 H30B 109.5
H30A C30 H30B 109.5
H30C C30 H30B 109.5
C29 C31 H31B 109.5
C29 C31 H31C 109.5
H31B C31 H31C 109.5
C29 C31 H31A 109.5
H31B C31 H31A 109.5
H31C C31 H31A 109.5
C29 C32 H32B 109.5
C29 C32 H32C 109.5
H32B C32 H32C 109.5
C29 C32 H32A 109.5
H32B C32 H32A 109.5
H32C C32 H32A 109.5
C3 C33 C35 113.3(3)
C3 C33 C35A 108.6(3)
C35 C33 C35A 50.7(3)
C3 C33 H33A 108.9
C35 C33 H33A 108.9
C35A C33 H33A 63.1
C3 C33 H33B 108.9
C35 C33 H33B 108.9
C35A C33 H33B 142.3
H33A C33 H33B 107.7
C3 C33 H33C 109.6
C35 C33 H33C 136.8
C35A C33 H33C 110.6
H33A C33 H33C 50.6
H33B C33 H33C 59.5
C3 C33 H33D 110.1
C35 C33 H33D 60.7
C35A C33 H33D 109.7
H33A C33 H33D 140.3
H33B C33 H33D 52.2
H33C C33 H33D 108.3
C36A C34 C4 118.6(3)
C36 C34 C4 123.5(3)
C36A C34 H34A 73.2
C36 C34 H34A 106.5
C4 C34 H34A 106.5
C36A C34 H34B 133.3
C36 C34 H34B 106.5
C4 C34 H34B 106.5
H34A C34 H34B 106.5
C36A C34 H34C 107.8
C36 C34 H34C 127.5
C4 C34 H34C 107.3
H34B C34 H34C 67.0
C36A C34 H34D 107.1
C36 C34 H34D 70.6
C4 C34 H34D 108.5
H34A C34 H34D 139.0
H34C C34 H34D 107.0
N3 C35 C33 112.8(3)
N3 C35 H33D 145.5
N3 C35 H35A 109.0
C33 C35 H35A 109.0
H33D C35 H35A 77.7
N3 C35 H35B 109.0
C33 C35 H35B 109.0
H33D C35 H35B 100.2
H35A C35 H35B 107.8
N3 C35A C33 112.4(3)
N3 C35A H35C 109.1
C33 C35A H35C 109.1
N3 C35A H35D 109.1
C33 C35A H35D 109.1
H35C C35A H35D 107.9
N3 C36 C34 120.9(4)
N3 C36 H34D 143.4
N3 C36 H36A 107.1
C34 C36 H36A 107.1
H34D C36 H36A 108.5
N3 C36 H36B 107.1
C34 C36 H36B 107.1
H34D C36 H36B 70.0
H36A C36 H36B 106.8
C34 C36A N3 121.0(4)
C34 C36A H36C 107.1
N3 C36A H36C 107.1
C34 C36A H36D 107.1
N3 C36A H36D 107.1
H36C C36A H36D 106.8
N3 C37A H37D 109.5
N3 C37A H37E 109.5
H37D C37A H37E 109.5
N3 C37A H37F 109.5
H37D C37A H37F 109.5
H37E C37A H37F 109.5
N3 C37 H37A 109.5
N3 C37 H37B 109.5
N3 C37 H37C 109.5
F1A B1 F4A 120.3(18)
F1A B1 F4 116.2(16)
F1A B1 F2 90.5(15)
F4A B1 F2 138.3(11)
F4 B1 F2 111.2(3)
F1A B1 F3A 125.7(17)
F4A B1 F3A 103.7(11)
F4 B1 F3A 117.9(7)
F2 B1 F3A 74.0(14)
F1A B1 F3 116.8(15)
F4A B1 F3 83.2(9)
F4 B1 F3 111.2(3)
F2 B1 F3 108.9(3)
F4A B1 F1 105.5(9)
F4 B1 F1 109.7(4)
F2 B1 F1 108.2(4)
F3A B1 F1 127.8(9)
F3 B1 F1 107.6(4)
F1A B1 F2A 101.7(15)
F4A B1 F2A 103.6(13)
F4 B1 F2A 73.5(11)
F3A B1 F2A 96.7(14)
F3 B1 F2A 130.7(9)
F1 B1 F2A 116.8(7)

loop_
_geom_bond_atom_site_label_1
_geom_bond_atom_site_label_2
_geom_bond_distance
Ni1 O2 1.8770(16)
Ni1 N1 1.8916(18)
Ni1 N2 1.8943(19)
Ni1 O1 1.9304(15)
Ni1 N3 2.0459(19)
O1 C10 1.316(3)
O2 C12 1.313(3)
N1 C1 1.288(3)
N1 C3 1.467(3)
N2 C2 1.295(3)
N2 C4 1.477(3)
N3 C36 1.413(5)
N3 C35A 1.425(5)
N3 C35 1.471(5)
N3 C36A 1.497(5)
N3 C37A 1.589(5)
N3 C37 1.604(5)
C1 C5 1.436(3)
C1 H1 0.9500
C2 C11 1.432(3)
C2 H2 0.9500
C3 C33 1.524(4)
C3 H3B 0.9900
C3 H3A 0.9900
C4 C34 1.494(4)
C4 H4A 0.9900
C4 H4B 0.9900
C5 C6 1.410(3)
C5 C10 1.418(3)
C6 C7 1.380(3)
C6 H6 0.9500
C7 C8 1.415(3)
C7 C17 1.533(3)
C8 C9 1.386(3)
C8 H8 0.9500
C9 C10 1.435(3)
C9 C21 1.542(3)
C11 C12 1.406(3)
C11 C16 1.408(3)
C12 C13 1.428(3)
C13 C14 1.383(3)
C13 C29 1.534(3)
C14 C15 1.415(3)
C14 H14 0.9500
C15 C16 1.376(3)
C15 C25 1.534(3)
C16 H16 0.9500
C17 C19 1.519(3)
C17 C20 1.523(3)
C17 C18 1.538(3)
C18 H18A 0.9800
C18 H18C 0.9800
C18 H18B 0.9800
C19 H19B 0.9800
C19 H19C 0.9800
C19 H19A 0.9800
C20 H20A 0.9800
C20 H20C 0.9800
C20 H20B 0.9800
C21 C22 1.530(3)
C21 C23 1.535(3)
C21 C24 1.542(3)
C22 H22A 0.9800
C22 H22C 0.9800
C22 H22B 0.9800
C23 H23B 0.9800
C23 H23C 0.9800
C23 H23A 0.9800
C24 H24A 0.9800
C24 H24C 0.9800
C24 H24B 0.9800
C25 C28 1.524(3)
C25 C26 1.540(3)
C25 C27 1.541(3)
C26 H26B 0.9800
C26 H26C 0.9800
C26 H26A 0.9800
C27 H27B 0.9800
C27 H27C 0.9800
C27 H27A 0.9800
C28 H28A 0.9800
C28 H28C 0.9800
C28 H28B 0.9800
C29 C32 1.532(3)
C29 C30 1.539(3)
C29 C31 1.541(3)
C30 H30A 0.9800
C30 H30C 0.9800
C30 H30B 0.9800
C31 H31B 0.9800
C31 H31C 0.9800
C31 H31A 0.9800
C32 H32B 0.9800
C32 H32C 0.9800
C32 H32A 0.9800
C33 C35 1.570(6)
C33 C35A 1.620(6)
C33 H33A 0.9900
C33 H33B 0.9900
C33 H33C 0.9700
C33 H33D 0.9700
C34 C36A 1.386(6)
C34 C36 1.472(6)
C34 H34A 0.9900
C34 H34B 0.9900
C34 H34C 0.9699
C34 H34D 0.9699
C35 H35A 0.9900
C35 H35B 0.9900
C35A H35C 0.9900
C35A H35D 0.9900
C36 H36A 0.9900
C36 H36B 0.9900
C36A H36C 0.9900
C36A H36D 0.9900
C37A H37D 0.9800
C37A H37E 0.9800
C37A H37F 0.9800
C37 H37A 0.9800
C37 H37B 0.9800
C37 H37C 0.9800
B1 F1A 1.28(4)
B1 F4A 1.322(17)
B1 F4 1.373(4)
B1 F2 1.377(5)
B1 F3A 1.385(16)
B1 F3 1.386(4)
B1 F1 1.397(6)
B1 F2A 1.491(19)

loop_
_geom_torsion_atom_site_label_1
_geom_torsion_atom_site_label_2
_geom_torsion_atom_site_label_3
_geom_torsion_atom_site_label_4
_geom_torsion
O2 Ni1 O1 C10 62.35(18)
N1 Ni1 O1 C10 -23.92(17)
N2 Ni1 O1 C10 156.19(17)
N3 Ni1 O1 C10 -112.06(17)
N1 Ni1 O2 C12 -166.4(2)
N2 Ni1 O2 C12 10.4(2)
O1 Ni1 O2 C12 102.68(19)
N3 Ni1 O2 C12 -86.1(2)
O2 Ni1 N1 C1 -106.70(19)
O1 Ni1 N1 C1 8.24(19)
N3 Ni1 N1 C1 111.01(19)
O2 Ni1 N1 C3 79.44(15)
O1 Ni1 N1 C3 -165.62(15)
N3 Ni1 N1 C3 -62.85(16)
O2 Ni1 N2 C2 -15.55(19)
O1 Ni1 N2 C2 -130.70(19)
N3 Ni1 N2 C2 126.41(19)
O2 Ni1 N2 C4 164.04(17)
O1 Ni1 N2 C4 48.88(17)
N3 Ni1 N2 C4 -54.00(17)
O2 Ni1 N3 C36 147.3(3)
N1 Ni1 N3 C36 -133.2(3)
N2 Ni1 N3 C36 50.2(3)
O1 Ni1 N3 C36 -40.9(3)
O2 Ni1 N3 C35A -20.0(3)
N1 Ni1 N3 C35A 59.6(3)
N2 Ni1 N3 C35A -117.1(3)
O1 Ni1 N3 C35A 151.8(2)
O2 Ni1 N3 C35 -81.5(3)
N1 Ni1 N3 C35 -2.0(3)
N2 Ni1 N3 C35 -178.6(3)
O1 Ni1 N3 C35 90.3(3)
O2 Ni1 N3 C36A 106.9(3)
N1 Ni1 N3 C36A -173.6(3)
N2 Ni1 N3 C36A 9.8(3)
O1 Ni1 N3 C36A -81.3(3)
O2 Ni1 N3 C37A -139.3(2)
N1 Ni1 N3 C37A -59.8(2)
N2 Ni1 N3 C37A 123.6(2)
O1 Ni1 N3 C37A 32.5(2)
O2 Ni1 N3 C37 30.1(3)
N1 Ni1 N3 C37 109.7(2)
N2 Ni1 N3 C37 -67.0(2)
O1 Ni1 N3 C37 -158.1(2)
C3 N1 C1 C5 176.4(2)
Ni1 N1 C1 C5 2.9(3)
C4 N2 C2 C11 -169.1(2)
Ni1 N2 C2 C11 10.5(3)
C1 N1 C3 C33 -99.0(3)
Ni1 N1 C3 C33 75.3(2)
C2 N2 C4 C34 -128.3(3)
Ni1 N2 C4 C34 52.1(3)
N1 C1 C5 C6 175.1(2)
N1 C1 C5 C10 -4.1(3)
C10 C5 C6 C7 2.8(3)
C1 C5 C6 C7 -176.35(19)
C5 C6 C7 C8 4.7(3)
C5 C6 C7 C17 -177.70(19)
C6 C7 C8 C9 -4.8(3)
C17 C7 C8 C9 177.6(2)
C7 C8 C9 C10 -2.7(3)
C7 C8 C9 C21 176.53(19)
Ni1 O1 C10 C5 28.9(3)
Ni1 O1 C10 C9 -152.73(15)
C6 C5 C10 O1 168.03(19)
C1 C5 C10 O1 -12.8(3)
C6 C5 C10 C9 -10.4(3)
C1 C5 C10 C9 168.75(19)
C8 C9 C10 O1 -168.38(19)
C21 C9 C10 O1 12.4(3)
C8 C9 C10 C5 10.1(3)
C21 C9 C10 C5 -169.20(18)
N2 C2 C11 C12 5.7(4)
N2 C2 C11 C16 -179.7(2)
Ni1 O2 C12 C11 1.3(3)
Ni1 O2 C12 C13 179.71(15)
C16 C11 C12 O2 173.7(2)
C2 C11 C12 O2 -11.9(3)
C16 C11 C12 C13 -4.7(3)
C2 C11 C12 C13 169.7(2)
O2 C12 C13 C14 -173.1(2)
C11 C12 C13 C14 5.4(3)
O2 C12 C13 C29 8.2(3)
C11 C12 C13 C29 -173.3(2)
C12 C13 C14 C15 -2.4(3)
C29 C13 C14 C15 176.3(2)
C13 C14 C15 C16 -1.5(3)
C13 C14 C15 C25 -179.7(2)
C14 C15 C16 C11 2.4(3)
C25 C15 C16 C11 -179.6(2)
C12 C11 C16 C15 0.7(3)
C2 C11 C16 C15 -173.9(2)
C6 C7 C17 C19 -108.5(3)
C8 C7 C17 C19 69.0(3)
C6 C7 C17 C20 130.9(3)
C8 C7 C17 C20 -51.6(3)
C6 C7 C17 C18 11.0(3)
C8 C7 C17 C18 -171.5(2)
C8 C9 C21 C22 -6.3(3)
C10 C9 C21 C22 172.90(19)
C8 C9 C21 C23 113.7(2)
C10 C9 C21 C23 -67.1(3)
C8 C9 C21 C24 -124.9(2)
C10 C9 C21 C24 54.3(3)
C16 C15 C25 C28 0.5(3)
C14 C15 C25 C28 178.5(2)
C16 C15 C25 C26 120.9(2)
C14 C15 C25 C26 -61.1(3)
C16 C15 C25 C27 -119.2(2)
C14 C15 C25 C27 58.8(3)
C14 C13 C29 C32 -1.0(3)
C12 C13 C29 C32 177.7(2)
C14 C13 C29 C30 118.0(2)
C12 C13 C29 C30 -63.4(3)
C14 C13 C29 C31 -119.9(2)
C12 C13 C29 C31 58.7(3)
N1 C3 C33 C35 -10.0(4)
N1 C3 C33 C35A -64.3(3)
N2 C4 C34 C36A 7.3(5)
N2 C4 C34 C36 -36.6(5)
C36 N3 C35 C33 -172.0(4)
C35A N3 C35 C33 -42.4(3)
C36A N3 C35 C33 -133.6(4)
C37A N3 C35 C33 149.6(5)
C37 N3 C35 C33 -54.0(4)
Ni1 N3 C35 C33 56.4(4)
C3 C33 C35 N3 -55.8(5)
C35A C33 C35 N3 39.7(3)
C36 N3 C35A C33 129.5(4)
C35 N3 C35A C33 40.7(3)
C36A N3 C35A C33 164.8(3)
C37A N3 C35A C33 51.0(4)
C37 N3 C35A C33 -154.3(5)
Ni1 N3 C35A C33 -67.0(4)
C3 C33 C35A N3 64.2(4)
C35 C33 C35A N3 -41.0(3)
C35A N3 C36 C34 114.4(5)
C35 N3 C36 C34 178.2(4)
C36A N3 C36 C34 51.0(5)
C37A N3 C36 C34 -149.1(6)
C37 N3 C36 C34 63.7(5)
Ni1 N3 C36 C34 -48.8(6)
C36A C34 C36 N3 -55.7(5)
C4 C34 C36 N3 39.0(7)
C36 C34 C36A N3 51.4(5)
C4 C34 C36A N3 -57.4(6)
C36 N3 C36A C34 -55.7(5)
C35A N3 C36A C34 167.6(4)
C35 N3 C36A C34 -129.1(4)
C37A N3 C36A C34 -75.0(5)
C37 N3 C36A C34 136.7(5)
Ni1 N3 C36A C34 41.0(5)
